data_7231796
loop_
_publ_author_name
'Ma, Yuqing'
'Zhang, Yuyang'
'Kong, Lin'
'Yang, Jiaxiang'

_publ_section_title
;
 Rational molecular design: functional quinoline derivatives for PA
 detection, gaseous acid/base switching and anion-controlled fluorescence
;
_journal_issue 1
_journal_name_full CrystEngComm
_journal_page_first 94
_journal_paper_doi 10.1039/C8CE01747F
_journal_volume 21
_journal_year 2019
_chemical_formula_moiety 'C26 H27 Hg N6 S3'
_chemical_formula_sum 'C26 H27 Hg N6 S3'
_chemical_formula_weight 720.31
_space_group_IT_number 2
_space_group_name_Hall '-P 1'
_space_group_name_H-M_alt 'P -1'
_symmetry_cell_setting triclinic
_symmetry_space_group_name_Hall '-P 1'
_symmetry_space_group_name_H-M 'P -1'
_atom_sites_solution_hydrogens geom
_atom_sites_solution_primary direct
_atom_sites_solution_secondary difmap
_audit_creation_method SHELXL-97
_audit_update_record
;
2014-11-13 deposited with the CCDC.
2018-11-12 downloaded from the CCDC.
;
_cell_angle_alpha 108.012(5)
_cell_angle_beta 100.682(5)
_cell_angle_gamma 90.099(5)
_cell_formula_units_Z 2
_cell_length_a 11.226(5)
_cell_length_b 11.535(5)
_cell_length_c 11.969(5)
_cell_measurement_reflns_used 5947
_cell_measurement_temperature 296(2)
_cell_measurement_theta_max 23.02
_cell_measurement_theta_min 2.33
_cell_volume 1445.5(11)
_computing_cell_refinement 'Bruker SMART'
_computing_data_collection 'Bruker SMART'
_computing_data_reduction 'Bruker SAINT'
_computing_molecular_graphics 'Bruker SHELXTL'
_computing_publication_material 'Bruker SHELXTL'
_computing_structure_refinement 'SHELXL-97 (Sheldrick, 1997)'
_computing_structure_solution 'SHELXS-97 (Sheldrick, 1990)'
_diffrn_ambient_temperature 296(2)
_diffrn_measured_fraction_theta_full 0.997
_diffrn_measured_fraction_theta_max 0.997
_diffrn_measurement_device_type 'CCD area detector'
_diffrn_measurement_method 'phi and omega scans'
_diffrn_radiation_monochromator graphite
_diffrn_radiation_source 'fine-focus sealed tube'
_diffrn_radiation_type MoK\a
_diffrn_radiation_wavelength 0.71069
_diffrn_reflns_av_R_equivalents 0.0260
_diffrn_reflns_av_sigmaI/netI 0.0300
_diffrn_reflns_limit_h_max 13
_diffrn_reflns_limit_h_min -12
_diffrn_reflns_limit_k_max 13
_diffrn_reflns_limit_k_min -13
_diffrn_reflns_limit_l_max 13
_diffrn_reflns_limit_l_min -13
_diffrn_reflns_number 13002
_diffrn_reflns_theta_full 24.36
_diffrn_reflns_theta_max 24.36
_diffrn_reflns_theta_min 1.85
_exptl_absorpt_coefficient_mu 5.566
_exptl_absorpt_correction_T_max 0.3877
_exptl_absorpt_correction_T_min 0.3609
_exptl_absorpt_correction_type multi-scan
_exptl_absorpt_process_details SADABS
_exptl_crystal_colour YELLOW
_exptl_crystal_density_diffrn 1.655
_exptl_crystal_density_method 'not measured'
_exptl_crystal_description BLOCK
_exptl_crystal_F_000 706
_exptl_crystal_size_max 0.23
_exptl_crystal_size_mid 0.22
_exptl_crystal_size_min 0.21
_refine_diff_density_max 1.095
_refine_diff_density_min -0.600
_refine_diff_density_rms 0.081
_refine_ls_extinction_method none
_refine_ls_goodness_of_fit_ref 1.035
_refine_ls_hydrogen_treatment mixed
_refine_ls_matrix_type full
_refine_ls_number_parameters 328
_refine_ls_number_reflns 4711
_refine_ls_number_restraints 0
_refine_ls_restrained_S_all 1.035
_refine_ls_R_factor_all 0.0457
_refine_ls_R_factor_gt 0.0308
_refine_ls_shift/su_max 0.052
_refine_ls_shift/su_mean 0.001
_refine_ls_structure_factor_coef Fsqd
_refine_ls_weighting_details 'calc w=1/[\s^2^(Fo^2^)+(0.0474P)^2^+0.6603P] where P=(Fo^2^+2Fc^2^)/3'
_refine_ls_weighting_scheme calc
_refine_ls_wR_factor_gt 0.0752
_refine_ls_wR_factor_ref 0.0834
_reflns_number_gt 3821
_reflns_number_total 4711
_reflns_threshold_expression >2sigma(I)
_cod_data_source_file c8ce01747f2.cif
_cod_data_source_block 1_CCDC1
_cod_depositor_comments
;
The following automatic conversions were performed:

'_symmetry_cell_setting' value 'Triclinic' changed to 'triclinic'
according to
/home/data/users/saulius/crontab/automatic-downloads/rss-feeds/RSC/lib/dictionaries/cif_core.dic
dictionary named 'cif_core.dic' version 2.4.2 from 2011-04-26.

'_exptl_absorpt_correction_type' value 'MULTI-SCAN' changed to
'multi-scan' according to
/home/data/users/saulius/crontab/automatic-downloads/rss-feeds/RSC/lib/dictionaries/cif_core.dic
dictionary named 'cif_core.dic' version 2.4.2 from 2011-04-26.

Automatic conversion script
Id: cif_fix_values 4973 2017-02-22 13:04:09Z antanas 

 Adding full bibliography for 7231794--7231796.cif.
;
_cod_database_code 7231796

loop_
_symmetry_equiv_pos_as_xyz
'x, y, z'
'-x, -y, -z'

loop_
_atom_site_label
_atom_site_type_symbol
_atom_site_fract_x
_atom_site_fract_y
_atom_site_fract_z
_atom_site_U_iso_or_equiv
_atom_site_adp_type
_atom_site_occupancy
_atom_site_symmetry_multiplicity
_atom_site_calc_flag
_atom_site_refinement_flags
Hg1 Hg 0.31715(2) 0.95412(2) 0.77908(2) 0.06883(11) Uani 1 1 d .
S2 S 0.40161(15) 0.77499(13) 0.82661(14) 0.0752(4) Uani 1 1 d .
S3 S 0.32427(19) 1.05722(18) 0.63065(18) 0.0980(6) Uani 1 1 d .
S1 S 0.11888(17) 1.00419(17) 0.84959(18) 0.0898(5) Uani 1 1 d .
N6 N 0.1261(11) 1.1967(10) 0.6688(8) 0.196(5) Uani 1 1 d .
C24 C 0.4789(6) 0.8443(5) 0.9627(7) 0.0758(17) Uani 1 1 d .
N2 N 0.8712(4) 0.6277(4) 0.8415(4) 0.0622(11) Uani 1 1 d .
C9 C 0.9518(5) 0.5603(5) 0.7784(5) 0.0610(13) Uani 1 1 d .
C4 C 0.8109(5) 0.5796(5) 0.9102(5) 0.0618(13) Uani 1 1 d .
C3 C 0.8343(5) 0.4622(5) 0.9190(5) 0.0606(13) Uani 1 1 d .
C22 C 0.7041(8) 0.8663(7) 0.7227(8) 0.106(2) Uani 1 1 d .
H22A H 0.7736 0.9056 0.7083 0.127 Uiso 1 1 calc R
H22B H 0.6838 0.9174 0.7969 0.127 Uiso 1 1 calc R
C1 C 0.6896(6) 0.4827(6) 1.0490(6) 0.0831(18) Uani 1 1 d .
H1 H 0.6488 0.4512 1.0951 0.100 Uiso 1 1 calc R
C25 C 0.1331(5) 0.9261(5) 0.9453(6) 0.0720(15) Uani 1 1 d .
C7 C 0.9205(5) 0.3941(5) 0.8558(5) 0.0631(13) Uani 1 1 d .
N5 N 0.1386(6) 0.8713(5) 1.0100(6) 0.1007(18) Uani 1 1 d .
C8 C 0.9758(5) 0.4451(5) 0.7848(5) 0.0646(14) Uani 1 1 d .
C11 C 1.1083(5) 0.5676(5) 0.6633(5) 0.0658(14) Uani 1 1 d .
H11 H 1.1416 0.5048 0.6898 0.079 Uiso 1 1 calc R
N1 N 0.9485(5) 0.2829(4) 0.8599(5) 0.0817(14) Uani 1 1 d .
H1A H 0.9997 0.2438 0.8192 0.098 Uiso 1 1 calc R
H1B H 0.9152 0.2503 0.9031 0.098 Uiso 1 1 calc R
C15 C 1.3013(5) 0.6702(6) 0.4267(5) 0.0713(15) Uani 1 1 d .
C17 C 1.1417(5) 0.7035(5) 0.5421(5) 0.0700(15) Uani 1 1 d .
H17 H 1.0769 0.7488 0.5653 0.084 Uiso 1 1 calc R
C5 C 0.7261(6) 0.6464(5) 0.9724(6) 0.0805(18) Uani 1 1 d .
H5 H 0.7100 0.7238 0.9674 0.097 Uiso 1 1 calc R
C10 C 1.0102(5) 0.6093(5) 0.7019(5) 0.0663(14) Uani 1 1 d .
H10 H 0.9756 0.6738 0.6792 0.080 Uiso 1 1 calc R
C12 C 1.1721(5) 0.6064(5) 0.5847(5) 0.0623(13) Uani 1 1 d .
C20 C 0.8437(6) 0.7507(5) 0.8332(6) 0.0717(16) Uani 1 1 d .
H20A H 0.9143 0.7877 0.8182 0.086 Uiso 1 1 calc R
H20B H 0.8266 0.8018 0.9089 0.086 Uiso 1 1 calc R
C21 C 0.7356(6) 0.7451(5) 0.7337(6) 0.0786(17) Uani 1 1 d .
H21A H 0.7533 0.6940 0.6582 0.094 Uiso 1 1 calc R
H21B H 0.6657 0.7068 0.7485 0.094 Uiso 1 1 calc R
N4 N 0.5321(7) 0.8880(5) 1.0574(6) 0.120(3) Uani 1 1 d .
C2 C 0.7715(5) 0.4168(5) 0.9897(5) 0.0719(15) Uani 1 1 d .
H2 H 0.7865 0.3395 0.9959 0.086 Uiso 1 1 calc R
C13 C 1.2691(6) 0.5432(6) 0.5461(6) 0.0783(17) Uani 1 1 d .
H13 H 1.2919 0.4771 0.5724 0.094 Uiso 1 1 calc R
C14 C 1.3333(6) 0.5735(6) 0.4706(6) 0.0812(17) Uani 1 1 d .
H14 H 1.3989 0.5290 0.4487 0.097 Uiso 1 1 calc R
N3 N 1.3609(5) 0.6984(6) 0.3473(5) 0.0933(17) Uani 1 1 d .
C19 C 1.3440(7) 0.8101(8) 0.3202(7) 0.106(2) Uani 1 1 d .
H19A H 1.2600 0.8137 0.2869 0.159 Uiso 1 1 calc R
H19B H 1.3928 0.8139 0.2633 0.159 Uiso 1 1 calc R
H19C H 1.3679 0.8778 0.3922 0.159 Uiso 1 1 calc R
C18 C 1.4577(7) 0.6264(8) 0.3040(7) 0.116(3) Uani 1 1 d .
H18A H 1.5288 0.6439 0.3665 0.174 Uiso 1 1 calc R
H18B H 1.4759 0.6463 0.2365 0.174 Uiso 1 1 calc R
H18C H 1.4329 0.5412 0.2801 0.174 Uiso 1 1 calc R
C6 C 0.6674(6) 0.6000(6) 1.0397(6) 0.0878(19) Uani 1 1 d .
H6 H 0.6117 0.6461 1.0803 0.105 Uiso 1 1 calc R
C16 C 1.2048(6) 0.7344(6) 0.4664(5) 0.0749(16) Uani 1 1 d .
H16 H 1.1819 0.8009 0.4408 0.090 Uiso 1 1 calc R
C23 C 0.5975(10) 0.8527(9) 0.6207(9) 0.150(4) Uani 1 1 d .
H23A H 0.6230 0.8179 0.5457 0.225 Uiso 1 1 calc R
H23B H 0.5674 0.9315 0.6247 0.225 Uiso 1 1 calc R
H23C H 0.5342 0.8002 0.6268 0.225 Uiso 1 1 calc R
C26 C 0.2095(9) 1.1432(7) 0.6563(7) 0.104(2) Uani 1 1 d .

loop_
_atom_site_aniso_label
_atom_site_aniso_U_11
_atom_site_aniso_U_22
_atom_site_aniso_U_33
_atom_site_aniso_U_23
_atom_site_aniso_U_13
_atom_site_aniso_U_12
Hg1 0.07148(17) 0.06926(17) 0.07465(18) 0.03191(12) 0.02023(12) 0.00841(11)
S2 0.0888(11) 0.0518(8) 0.0802(10) 0.0180(7) 0.0096(8) 0.0074(7)
S3 0.1146(14) 0.1093(13) 0.1041(13) 0.0643(11) 0.0519(11) 0.0253(11)
S1 0.0966(12) 0.0894(11) 0.1144(14) 0.0549(10) 0.0576(11) 0.0387(9)
N6 0.275(12) 0.213(10) 0.142(7) 0.089(7) 0.083(8) 0.179(10)
C24 0.077(4) 0.040(3) 0.106(5) 0.026(3) 0.003(4) 0.005(3)
N2 0.064(3) 0.052(2) 0.073(3) 0.020(2) 0.018(2) 0.003(2)
C9 0.052(3) 0.063(3) 0.067(3) 0.022(3) 0.007(3) -0.004(2)
C4 0.062(3) 0.058(3) 0.067(3) 0.019(3) 0.015(3) -0.001(3)
C3 0.055(3) 0.062(3) 0.067(3) 0.024(3) 0.011(3) 0.003(3)
C22 0.121(6) 0.079(5) 0.127(6) 0.048(4) 0.018(5) 0.013(4)
C1 0.084(4) 0.087(4) 0.094(5) 0.043(4) 0.033(4) 0.007(4)
C25 0.074(4) 0.062(3) 0.088(4) 0.022(3) 0.037(3) 0.005(3)
C7 0.055(3) 0.061(3) 0.075(4) 0.026(3) 0.008(3) 0.004(3)
N5 0.114(5) 0.096(4) 0.121(5) 0.057(4) 0.055(4) 0.013(3)
C8 0.059(3) 0.062(3) 0.078(4) 0.031(3) 0.010(3) 0.002(3)
C11 0.065(4) 0.068(3) 0.065(3) 0.024(3) 0.011(3) 0.002(3)
N1 0.081(3) 0.077(3) 0.110(4) 0.050(3) 0.039(3) 0.025(3)
C15 0.064(4) 0.077(4) 0.066(4) 0.012(3) 0.014(3) -0.013(3)
C17 0.073(4) 0.068(4) 0.070(4) 0.018(3) 0.023(3) 0.008(3)
C5 0.088(4) 0.060(3) 0.105(5) 0.026(3) 0.049(4) 0.015(3)
C10 0.066(4) 0.059(3) 0.079(4) 0.025(3) 0.022(3) 0.004(3)
C12 0.060(3) 0.061(3) 0.061(3) 0.015(3) 0.010(3) 0.000(3)
C20 0.084(4) 0.050(3) 0.086(4) 0.020(3) 0.032(3) 0.001(3)
C21 0.079(4) 0.066(4) 0.101(5) 0.036(3) 0.026(4) 0.013(3)
N4 0.151(6) 0.060(3) 0.115(5) 0.020(3) -0.045(5) -0.002(4)
C2 0.068(4) 0.072(4) 0.083(4) 0.034(3) 0.017(3) 0.006(3)
C13 0.072(4) 0.077(4) 0.092(4) 0.032(3) 0.022(3) 0.008(3)
C14 0.065(4) 0.087(4) 0.093(5) 0.024(4) 0.026(3) 0.011(3)
N3 0.088(4) 0.111(5) 0.091(4) 0.034(3) 0.038(3) -0.004(3)
C19 0.101(5) 0.128(6) 0.101(5) 0.048(5) 0.028(4) -0.024(5)
C18 0.099(6) 0.145(7) 0.112(6) 0.032(5) 0.053(5) 0.000(5)
C6 0.089(5) 0.083(4) 0.104(5) 0.027(4) 0.051(4) 0.019(4)
C16 0.078(4) 0.073(4) 0.076(4) 0.024(3) 0.021(3) 0.002(3)
C23 0.166(10) 0.151(9) 0.174(10) 0.105(8) 0.043(8) 0.028(7)
C26 0.154(7) 0.085(5) 0.087(5) 0.040(4) 0.037(5) 0.045(5)

loop_
_atom_type_symbol
_atom_type_description
_atom_type_scat_dispersion_real
_atom_type_scat_dispersion_imag
_atom_type_scat_source
C C 0.0033 0.0016 'International Tables Vol C Tables 4.2.6.8 and 6.1.1.4'
H H 0.0000 0.0000 'International Tables Vol C Tables 4.2.6.8 and 6.1.1.4'
N N 0.0061 0.0033 'International Tables Vol C Tables 4.2.6.8 and 6.1.1.4'
S S 0.1246 0.1234 'International Tables Vol C Tables 4.2.6.8 and 6.1.1.4'
Hg Hg -2.3894 9.2266 'International Tables Vol C Tables 4.2.6.8 and 6.1.1.4'

loop_
_geom_angle_atom_site_label_1
_geom_angle_atom_site_label_2
_geom_angle_atom_site_label_3
_geom_angle
_geom_angle_site_symmetry_3
S3 Hg1 S2 137.86(6) .
S3 Hg1 S1 106.24(6) .
S2 Hg1 S1 111.83(6) .
S3 Hg1 N4 93.39(16) 2_677
S2 Hg1 N4 95.80(14) 2_677
S1 Hg1 N4 101.92(19) 2_677
C24 S2 Hg1 98.84(19) .
C26 S3 Hg1 97.7(3) .
C25 S1 Hg1 97.8(2) .
N4 C24 S2 177.4(6) .
C9 N2 C4 120.5(4) .
C9 N2 C20 120.3(4) .
C4 N2 C20 119.1(4) .
N2 C9 C8 120.2(5) .
N2 C9 C10 120.0(5) .
C8 C9 C10 119.7(5) .
N2 C4 C5 120.9(5) .
N2 C4 C3 120.5(5) .
C5 C4 C3 118.6(5) .
C2 C3 C4 118.7(5) .
C2 C3 C7 122.5(5) .
C4 C3 C7 118.7(5) .
C21 C22 C23 110.4(7) .
C21 C22 H22A 109.6 .
C23 C22 H22A 109.6 .
C21 C22 H22B 109.6 .
C23 C22 H22B 109.6 .
H22A C22 H22B 108.1 .
C2 C1 C6 118.9(5) .
C2 C1 H1 120.5 .
C6 C1 H1 120.5 .
N5 C25 S1 177.6(6) .
N1 C7 C8 118.9(5) .
N1 C7 C3 122.6(5) .
C8 C7 C3 118.5(5) .
C9 C8 C7 121.5(5) .
C10 C11 C12 128.7(5) .
C10 C11 H11 115.7 .
C12 C11 H11 115.7 .
C7 N1 H1A 120.0 .
C7 N1 H1B 120.0 .
H1A N1 H1B 120.0 .
N3 C15 C16 122.2(6) .
N3 C15 C14 121.6(6) .
C16 C15 C14 116.1(5) .
C16 C17 C12 121.6(6) .
C16 C17 H17 119.2 .
C12 C17 H17 119.2 .
C6 C5 C4 121.1(6) .
C6 C5 H5 119.5 .
C4 C5 H5 119.5 .
C11 C10 C9 123.8(5) .
C11 C10 H10 118.1 .
C9 C10 H10 118.1 .
C13 C12 C17 116.0(5) .
C13 C12 C11 119.6(5) .
C17 C12 C11 124.5(5) .
N2 C20 C21 111.8(5) .
N2 C20 H20A 109.3 .
C21 C20 H20A 109.3 .
N2 C20 H20B 109.3 .
C21 C20 H20B 109.3 .
H20A C20 H20B 107.9 .
C22 C21 C20 113.6(6) .
C22 C21 H21A 108.8 .
C20 C21 H21A 108.8 .
C22 C21 H21B 108.8 .
C20 C21 H21B 108.8 .
H21A C21 H21B 107.7 .
C24 N4 Hg1 154.5(6) 2_677
C1 C2 C3 121.7(5) .
C1 C2 H2 119.1 .
C3 C2 H2 119.1 .
C14 C13 C12 123.0(6) .
C14 C13 H13 118.5 .
C12 C13 H13 118.5 .
C13 C14 C15 120.8(6) .
C13 C14 H14 119.6 .
C15 C14 H14 119.6 .
C15 N3 C19 121.3(6) .
C15 N3 C18 120.8(6) .
C19 N3 C18 117.1(6) .
N3 C19 H19A 109.5 .
N3 C19 H19B 109.5 .
H19A C19 H19B 109.5 .
N3 C19 H19C 109.5 .
H19A C19 H19C 109.5 .
H19B C19 H19C 109.5 .
N3 C18 H18A 109.5 .
N3 C18 H18B 109.5 .
H18A C18 H18B 109.5 .
N3 C18 H18C 109.5 .
H18A C18 H18C 109.5 .
H18B C18 H18C 109.5 .
C5 C6 C1 120.9(6) .
C5 C6 H6 119.5 .
C1 C6 H6 119.5 .
C17 C16 C15 122.5(6) .
C17 C16 H16 118.8 .
C15 C16 H16 118.8 .
C22 C23 H23A 109.5 .
C22 C23 H23B 109.5 .
H23A C23 H23B 109.5 .
C22 C23 H23C 109.5 .
H23A C23 H23C 109.5 .
H23B C23 H23C 109.5 .
N6 C26 S3 175.8(10) .

loop_
_geom_bond_atom_site_label_1
_geom_bond_atom_site_label_2
_geom_bond_distance
_geom_bond_site_symmetry_2
Hg1 S3 2.4364(18) .
Hg1 S2 2.4547(17) .
Hg1 S1 2.5297(19) .
Hg1 N4 2.563(6) 2_677
S2 C24 1.648(8) .
S3 C26 1.643(9) .
S1 C25 1.650(7) .
N6 C26 1.130(10) .
C24 N4 1.136(8) .
N2 C9 1.374(7) .
N2 C4 1.388(6) .
N2 C20 1.482(7) .
C9 C8 1.378(7) .
C9 C10 1.459(7) .
C4 C5 1.401(8) .
C4 C3 1.412(7) .
C3 C2 1.408(7) .
C3 C7 1.426(7) .
C22 C21 1.481(9) .
C22 C23 1.513(11) .
C22 H22A 0.9700 .
C22 H22B 0.9700 .
C1 C2 1.355(8) .
C1 C6 1.410(9) .
C1 H1 0.9300 .
C25 N5 1.135(8) .
C7 N1 1.334(6) .
C7 C8 1.399(7) .
C11 C10 1.307(7) .
C11 C12 1.453(7) .
C11 H11 0.9300 .
N1 H1A 0.8600 .
N1 H1B 0.8600 .
C15 N3 1.373(7) .
C15 C16 1.387(8) .
C15 C14 1.394(9) .
C17 C16 1.374(8) .
C17 C12 1.386(8) .
C17 H17 0.9300 .
C5 C6 1.353(8) .
C5 H5 0.9300 .
C10 H10 0.9300 .
C12 C13 1.382(8) .
C20 C21 1.521(9) .
C20 H20A 0.9700 .
C20 H20B 0.9700 .
C21 H21A 0.9700 .
C21 H21B 0.9700 .
N4 Hg1 2.563(6) 2_677
C2 H2 0.9300 .
C13 C14 1.377(8) .
C13 H13 0.9300 .
C14 H14 0.9300 .
N3 C19 1.427(10) .
N3 C18 1.444(9) .
C19 H19A 0.9600 .
C19 H19B 0.9600 .
C19 H19C 0.9600 .
C18 H18A 0.9600 .
C18 H18B 0.9600 .
C18 H18C 0.9600 .
C6 H6 0.9300 .
C16 H16 0.9300 .
C23 H23A 0.9600 .
C23 H23B 0.9600 .
C23 H23C 0.9600 .

loop_
_geom_torsion_atom_site_label_1
_geom_torsion_atom_site_label_2
_geom_torsion_atom_site_label_3
_geom_torsion_atom_site_label_4
_geom_torsion
_geom_torsion_site_symmetry_1
_geom_torsion_site_symmetry_4
S3 Hg1 S2 C24 119.6(3) . .
S1 Hg1 S2 C24 -87.3(2) . .
N4 Hg1 S2 C24 18.1(3) 2_677 .
S2 Hg1 S3 C26 165.6(3) . .
S1 Hg1 S3 C26 11.5(3) . .
N4 Hg1 S3 C26 -91.9(4) 2_677 .
S3 Hg1 S1 C25 179.5(2) . .
S2 Hg1 S1 C25 17.9(2) . .
N4 Hg1 S1 C25 -83.4(3) 2_677 .
Hg1 S2 C24 N4 158(16) . .
C4 N2 C9 C8 -1.5(8) . .
C20 N2 C9 C8 -179.0(5) . .
C4 N2 C9 C10 177.0(5) . .
C20 N2 C9 C10 -0.5(8) . .
C9 N2 C4 C5 -178.3(5) . .
C20 N2 C4 C5 -0.8(8) . .
C9 N2 C4 C3 1.9(8) . .
C20 N2 C4 C3 179.4(5) . .
N2 C4 C3 C2 179.9(5) . .
C5 C4 C3 C2 0.1(8) . .
N2 C4 C3 C7 -0.2(8) . .
C5 C4 C3 C7 180.0(5) . .
Hg1 S1 C25 N5 -143(14) . .
C2 C3 C7 N1 -0.5(9) . .
C4 C3 C7 N1 179.6(5) . .
C2 C3 C7 C8 178.1(5) . .
C4 C3 C7 C8 -1.8(8) . .
N2 C9 C8 C7 -0.7(8) . .
C10 C9 C8 C7 -179.1(5) . .
N1 C7 C8 C9 -179.1(5) . .
C3 C7 C8 C9 2.3(8) . .
N2 C4 C5 C6 -179.8(6) . .
C3 C4 C5 C6 -0.1(10) . .
C12 C11 C10 C9 178.1(5) . .
N2 C9 C10 C11 162.1(5) . .
C8 C9 C10 C11 -19.5(9) . .
C16 C17 C12 C13 -0.2(9) . .
C16 C17 C12 C11 -179.0(5) . .
C10 C11 C12 C13 -174.4(6) . .
C10 C11 C12 C17 4.4(10) . .
C9 N2 C20 C21 91.1(6) . .
C4 N2 C20 C21 -86.4(6) . .
C23 C22 C21 C20 179.0(7) . .
N2 C20 C21 C22 179.5(6) . .
S2 C24 N4 Hg1 153(15) . 2_677
C6 C1 C2 C3 -0.2(10) . .
C4 C3 C2 C1 0.0(9) . .
C7 C3 C2 C1 -179.9(6) . .
C17 C12 C13 C14 0.4(9) . .
C11 C12 C13 C14 179.3(6) . .
C12 C13 C14 C15 -1.3(10) . .
N3 C15 C14 C13 -177.1(6) . .
C16 C15 C14 C13 1.9(9) . .
C16 C15 N3 C19 13.1(9) . .
C14 C15 N3 C19 -167.9(6) . .
C16 C15 N3 C18 -177.4(6) . .
C14 C15 N3 C18 1.6(10) . .
C4 C5 C6 C1 -0.1(11) . .
C2 C1 C6 C5 0.3(11) . .
C12 C17 C16 C15 0.9(9) . .
N3 C15 C16 C17 177.3(6) . .
C14 C15 C16 C17 -1.7(9) . .
Hg1 S3 C26 N6 -90(11) . .
